data_7251466
loop_
_publ_author_name
'Doguparthi, Naga Prathyusha'
'Kanagavel, Manimurugan'
'Samreen, Sabiqa'
'Navya, Yaramala'
'Soujanya, Yarasi'
'Swain, Debasish'
'Nechipadappu, Sunil Kumar'

_publ_section_title
;
 Crystal engineering of the cystic fibrosis drug ivacaftor: salts,
 solvates and hydrate forms with solubility and stability studies
;
_journal_issue 10
_journal_name_full CrystEngComm
_journal_page_first 1621
_journal_page_last 1635
_journal_paper_doi 10.1039/D5CE01068C
_journal_volume 28
_journal_year 2026
_chemical_formula_moiety 'C24 H28 N2 O3, C10 H18 O, H2 O'
_chemical_formula_sum 'C34 H48 N2 O5'
_chemical_formula_weight 564.74
_chemical_name_systematic 'ivacaftor-geranil monohydrate'
_space_group_crystal_system triclinic
_space_group_IT_number 2
_space_group_name_Hall '-P 1'
_space_group_name_H-M_alt 'P -1'
_atom_sites_solution_hydrogens mixed
_atom_sites_solution_primary difmap
_atom_sites_solution_secondary difmap
_audit_creation_method SHELXL-2019/3
_audit_update_record
;
2025-10-10 deposited with the CCDC.	2026-01-28 downloaded from the CCDC.
;
_cell_angle_alpha 84.592(13)
_cell_angle_beta 81.785(15)
_cell_angle_gamma 68.743(11)
_cell_formula_units_Z 2
_cell_length_a 8.159(6)
_cell_length_b 9.147(5)
_cell_length_c 23.118(16)
_cell_measurement_reflns_used 5844
_cell_measurement_temperature 100(2)
_cell_measurement_theta_max 26.06
_cell_measurement_theta_min 2.4
_cell_volume 1589.7(18)
_computing_cell_refinement '<i>SAINT</i> (Bruker, 2016)'
_computing_data_collection '<i>APEX3</i> (Bruker, 2016)'
_computing_data_reduction 'Bruker SAINT'
_computing_molecular_graphics 'Bruker SHELXTL'
_computing_publication_material 'Bruker SHELXTL'
_computing_structure_refinement '<i>SHELXL2014</i> (Sheldrick, 2015)'
_computing_structure_solution '<i>SHELXT</i> (Sheldrick, 2015)'
_diffrn_ambient_temperature 100(2)
_diffrn_measured_fraction_theta_full 0.995
_diffrn_measured_fraction_theta_max 0.995
_diffrn_measurement_device_type 'Bruker D8 QUEST PHOTON-III'
_diffrn_measurement_method '\w and \f'
_diffrn_radiation_type MoK\a
_diffrn_radiation_wavelength 0.71073
_diffrn_reflns_av_R_equivalents 0.0677
_diffrn_reflns_av_unetI/netI 0.0889
_diffrn_reflns_Laue_measured_fraction_full 0.995
_diffrn_reflns_Laue_measured_fraction_max 0.995
_diffrn_reflns_limit_h_max 10
_diffrn_reflns_limit_h_min -10
_diffrn_reflns_limit_k_max 11
_diffrn_reflns_limit_k_min -11
_diffrn_reflns_limit_l_max 28
_diffrn_reflns_limit_l_min -28
_diffrn_reflns_number 22630
_diffrn_reflns_point_group_measured_fraction_full 0.995
_diffrn_reflns_point_group_measured_fraction_max 0.995
_diffrn_reflns_theta_full 25.242
_diffrn_reflns_theta_max 26.250
_diffrn_reflns_theta_min 2.514
_exptl_absorpt_coefficient_mu 0.078
_exptl_absorpt_correction_T_max 0.7457
_exptl_absorpt_correction_T_min 0.5990
_exptl_absorpt_correction_type multi-scan
_exptl_absorpt_process_details
;
 SADABS 2016/2: Krause, L., Herbst-Irmer, R., Sheldrick G.M. & Stalke D.,
 J. Appl. Cryst. 48 (2015) 3-10
;
_exptl_crystal_density_diffrn 1.180
_exptl_crystal_description plate
_exptl_crystal_F_000 612
_exptl_crystal_recrystallization_method 'Re-crystallisation from solvent'
_exptl_crystal_size_max 0.120
_exptl_crystal_size_mid 0.100
_exptl_crystal_size_min 0.100
_refine_diff_density_max 0.413
_refine_diff_density_min -0.276
_refine_diff_density_rms 0.073
_refine_ls_extinction_method none
_refine_ls_goodness_of_fit_ref 1.031
_refine_ls_hydrogen_treatment mixed
_refine_ls_matrix_type full
_refine_ls_number_parameters 404
_refine_ls_number_reflns 6385
_refine_ls_number_restraints 2
_refine_ls_restrained_S_all 1.031
_refine_ls_R_factor_all 0.1250
_refine_ls_R_factor_gt 0.0716
_refine_ls_shift/su_max 0.000
_refine_ls_shift/su_mean 0.000
_refine_ls_structure_factor_coef Fsqd
_refine_ls_weighting_details 'w=1/[\s^2^(Fo^2^)+(0.1059P)^2^+0.8541P] where P=(Fo^2^+2Fc^2^)/3'
_refine_ls_weighting_scheme calc
_refine_ls_wR_factor_gt 0.1801
_refine_ls_wR_factor_ref 0.2142
_reflns_Friedel_coverage 0.000
_reflns_number_gt 3856
_reflns_number_total 6385
_reflns_threshold_expression 'I > 2\s(I)'
_cod_data_source_file d5ce01068c2.cif
_cod_data_source_block kb1784_0m_sx
_cod_depositor_comments 'Adding full bibliography for 7251465--7251473.cif.'
_cod_original_cell_volume 1589.6(18)
_cod_database_code 7251466
_shelx_shelxl_version_number 2019/3
_shelx_space_group_comment
;
The symmetry employed for this shelxl refinement is uniquely defined
by the following loop, which should always be used as a source of
symmetry information in preference to the above space-group names.
They are only intended as comments.
;
_shelx_estimated_absorpt_t_min 0.991
_shelx_estimated_absorpt_t_max 0.992

loop_
_space_group_symop_operation_xyz
'x, y, z'
'-x, -y, -z'

loop_
_atom_site_label
_atom_site_type_symbol
_atom_site_fract_x
_atom_site_fract_y
_atom_site_fract_z
_atom_site_U_iso_or_equiv
_atom_site_adp_type
_atom_site_occupancy
_atom_site_site_symmetry_order
_atom_site_calc_flag
_atom_site_refinement_flags_posn
_atom_site_refinement_flags_adp
_atom_site_refinement_flags_occupancy
_atom_site_disorder_assembly
_atom_site_disorder_group
C1 C 0.7010(4) -0.0342(3) 0.52846(12) 0.0201(7) Uani 1 1 d . . . . .
C2 C 0.6373(4) -0.1236(3) 0.57268(13) 0.0244(7) Uani 1 1 d . . . . .
H2 H 0.564697 -0.075235 0.606550 0.029 Uiso 1 1 calc R U . . .
C3 C 0.6817(4) -0.2824(3) 0.56625(13) 0.0242(7) Uani 1 1 d . . . . .
H3 H 0.640163 -0.343629 0.596082 0.029 Uiso 1 1 calc R U . . .
C4 C 0.7873(4) -0.3539(3) 0.51614(13) 0.0240(7) Uani 1 1 d . . . . .
H4 H 0.815054 -0.462779 0.511779 0.029 Uiso 1 1 calc R U . . .
C5 C 0.8508(4) -0.2668(3) 0.47327(13) 0.0231(7) Uani 1 1 d . . . . .
H5 H 0.922976 -0.316593 0.439562 0.028 Uiso 1 1 calc R U . . .
C6 C 0.8105(4) -0.1050(3) 0.47851(12) 0.0202(7) Uani 1 1 d . . . . .
C7 C 0.8794(4) -0.0111(3) 0.43302(12) 0.0202(7) Uani 1 1 d . . . . .
C8 C 0.8177(4) 0.1554(3) 0.44157(12) 0.0202(7) Uani 1 1 d . . . . .
C9 C 0.7100(4) 0.2151(3) 0.49179(12) 0.0215(7) Uani 1 1 d . . . . .
H9 H 0.672525 0.324763 0.496844 0.026 Uiso 1 1 calc R U . . .
C10 C 0.8507(4) 0.2745(3) 0.39673(13) 0.0205(7) Uani 1 1 d . . . . .
C11 C 0.9597(4) 0.3082(3) 0.29224(12) 0.0194(6) Uani 1 1 d . . . . .
C12 C 1.0599(4) 0.4032(3) 0.29233(13) 0.0210(7) Uani 1 1 d . . . . .
H12 H 1.102286 0.411574 0.327623 0.025 Uiso 1 1 calc R U . . .
C13 C 1.0996(4) 0.4860(3) 0.24212(13) 0.0217(7) Uani 1 1 d . . . . .
C14 C 1.0431(4) 0.4706(3) 0.18849(13) 0.0214(7) Uani 1 1 d . . . . .
C15 C 0.9413(4) 0.3756(3) 0.19076(13) 0.0221(7) Uani 1 1 d . . . . .
H15 H 0.902270 0.364338 0.155191 0.026 Uiso 1 1 calc R U . . .
C16 C 0.8913(4) 0.2949(3) 0.24115(13) 0.0213(7) Uani 1 1 d . . . . .
C17 C 0.7645(4) 0.2051(3) 0.23870(13) 0.0249(7) Uani 1 1 d . . . . .
C18 C 0.6004(5) 0.2686(4) 0.28380(16) 0.0388(9) Uani 1 1 d . . . . .
H18A H 0.549586 0.383259 0.278693 0.058 Uiso 1 1 calc R U . . .
H18B H 0.634913 0.239829 0.323386 0.058 Uiso 1 1 calc R U . . .
H18C H 0.512340 0.223299 0.278040 0.058 Uiso 1 1 calc R U . . .
C19 C 0.8573(5) 0.0269(4) 0.24856(15) 0.0347(8) Uani 1 1 d . . . . .
H19A H 0.776176 -0.026794 0.243599 0.052 Uiso 1 1 calc R U . . .
H19B H 0.891757 0.004003 0.288274 0.052 Uiso 1 1 calc R U . . .
H19C H 0.963105 -0.010093 0.220100 0.052 Uiso 1 1 calc R U . . .
C20 C 0.6985(5) 0.2286(4) 0.17798(15) 0.0374(9) Uani 1 1 d . . . . .
H20A H 0.799015 0.182862 0.148387 0.056 Uiso 1 1 calc R U . . .
H20B H 0.642513 0.341158 0.168572 0.056 Uiso 1 1 calc R U . . .
H20C H 0.612131 0.176861 0.178422 0.056 Uiso 1 1 calc R U . . .
C21 C 1.0893(4) 0.5534(3) 0.13071(13) 0.0243(7) Uani 1 1 d . . . . .
C22 C 1.0179(5) 0.7328(3) 0.13682(14) 0.0290(8) Uani 1 1 d . . . . .
H22A H 1.042395 0.784526 0.099217 0.043 Uiso 1 1 calc R U . . .
H22B H 1.076097 0.758775 0.166561 0.043 Uiso 1 1 calc R U . . .
H22C H 0.889793 0.769220 0.148552 0.043 Uiso 1 1 calc R U . . .
C23 C 1.0068(5) 0.5217(4) 0.07958(13) 0.0321(8) Uani 1 1 d . . . . .
H23A H 1.037064 0.578498 0.044042 0.048 Uiso 1 1 calc R U . . .
H23B H 0.877749 0.557567 0.088943 0.048 Uiso 1 1 calc R U . . .
H23C H 1.052933 0.408832 0.073185 0.048 Uiso 1 1 calc R U . . .
C24 C 1.2909(4) 0.4939(4) 0.11503(14) 0.0316(8) Uani 1 1 d . . . . .
H24A H 1.334799 0.380233 0.110465 0.047 Uiso 1 1 calc R U . . .
H24B H 1.345888 0.517088 0.146316 0.047 Uiso 1 1 calc R U . . .
H24C H 1.320759 0.546369 0.078272 0.047 Uiso 1 1 calc R U . . .
N1 N 0.6553(4) 0.1260(3) 0.53394(11) 0.0211(6) Uani 1 1 d . . . . .
H1N H 0.571(5) 0.182(4) 0.5657(15) 0.040(10) Uiso 1 1 d . . . . .
N2 N 0.9350(4) 0.2179(3) 0.34468(10) 0.0211(6) Uani 1 1 d . . . . .
H2N H 0.974(5) 0.114(4) 0.3453(14) 0.034(9) Uiso 1 1 d . . . . .
O1 O 0.9818(3) -0.0757(2) 0.38913(9) 0.0269(5) Uani 1 1 d . . . . .
O2 O 0.7941(3) 0.4166(2) 0.40773(9) 0.0273(5) Uani 1 1 d . . . . .
O3 O 1.1951(3) 0.5823(2) 0.24349(10) 0.0277(5) Uani 1 1 d . . . . .
H3O H 1.212(5) 0.594(4) 0.2797(17) 0.050(12) Uiso 1 1 d . . . . .
C25 C 0.6582(4) 0.7613(3) 0.32946(12) 0.0244(7) Uani 1 1 d . . . . .
H25A H 0.786677 0.714596 0.332956 0.029 Uiso 1 1 calc R U . . .
H25B H 0.620058 0.875744 0.334169 0.029 Uiso 1 1 calc R U . . .
C26 C 0.6256(4) 0.7328(3) 0.27000(13) 0.0236(7) Uani 1 1 d . . . . .
H26 H 0.708913 0.643387 0.251048 0.028 Uiso 1 1 calc R U . . .
C27 C 0.4902(4) 0.8219(3) 0.24141(13) 0.0236(7) Uani 1 1 d . . . . .
C28 C 0.3447(5) 0.9672(4) 0.26509(15) 0.0347(8) Uani 1 1 d . . . . .
H28A H 0.345376 1.058651 0.239452 0.052 Uiso 1 1 calc R U . . .
H28B H 0.364398 0.982755 0.304530 0.052 Uiso 1 1 calc R U . . .
H28C H 0.230005 0.954320 0.266647 0.052 Uiso 1 1 calc R U . . .
C29 C 0.4701(5) 0.7767(4) 0.18213(13) 0.0271(7) Uani 1 1 d . . . . .
H29A H 0.355999 0.759849 0.184792 0.032 Uiso 1 1 calc R U . . .
H29B H 0.565886 0.675771 0.172396 0.032 Uiso 1 1 calc R U . . .
C30 C 0.4756(5) 0.8986(4) 0.13204(13) 0.0306(8) Uani 1 1 d . . . . .
H30A H 0.376013 0.998447 0.140172 0.037 Uiso 1 1 calc R U . . .
H30B H 0.587442 0.919219 0.129798 0.037 Uiso 1 1 calc R U . . .
C31 C 0.4631(5) 0.8418(4) 0.07447(13) 0.0302(8) Uani 1 1 d . . . . .
H31 H 0.553995 0.746383 0.062769 0.036 Uiso 1 1 calc R U . . .
C32 C 0.3427(5) 0.9066(4) 0.03776(14) 0.0304(8) Uani 1 1 d . . . . .
C33 C 0.1920(5) 1.0605(4) 0.04671(16) 0.0435(10) Uani 1 1 d . . . . .
H33A H 0.201449 1.134901 0.014169 0.065 Uiso 1 1 calc R U . . .
H33B H 0.197024 1.102849 0.083533 0.065 Uiso 1 1 calc R U . . .
H33C H 0.079293 1.043879 0.048258 0.065 Uiso 1 1 calc R U . . .
C34 C 0.3465(5) 0.8283(4) -0.01741(14) 0.0414(9) Uani 1 1 d . . . . .
H34A H 0.347026 0.901371 -0.051237 0.062 Uiso 1 1 calc R U . . .
H34B H 0.241609 0.798697 -0.014790 0.062 Uiso 1 1 calc R U . . .
H34C H 0.453491 0.734153 -0.021972 0.062 Uiso 1 1 calc R U . . .
O4 O 0.5628(3) 0.6935(3) 0.37557(9) 0.0265(5) Uani 1 1 d . . . . .
H4O H 0.633(6) 0.604(5) 0.385(2) 0.074(16) Uiso 1 1 d . . . . .
O1W O 1.2451(3) 0.6391(3) 0.35341(10) 0.0275(5) Uani 1 1 d D . . . .
H1W H 1.345(4) 0.655(5) 0.3567(18) 0.062(13) Uiso 1 1 d D . . . .
H2W H 1.154(4) 0.719(3) 0.3662(16) 0.053(13) Uiso 1 1 d D . . . .

loop_
_atom_site_aniso_label
_atom_site_aniso_U_11
_atom_site_aniso_U_22
_atom_site_aniso_U_33
_atom_site_aniso_U_23
_atom_site_aniso_U_13
_atom_site_aniso_U_12
C1 0.0205(17) 0.0176(14) 0.0229(15) -0.0007(12) -0.0071(13) -0.0057(13)
C2 0.0272(19) 0.0251(16) 0.0193(15) -0.0011(12) -0.0041(14) -0.0067(14)
C3 0.0268(18) 0.0261(16) 0.0227(16) 0.0039(13) -0.0063(14) -0.0128(14)
C4 0.0283(19) 0.0180(15) 0.0253(16) 0.0003(12) -0.0051(14) -0.0070(13)
C5 0.0236(18) 0.0198(15) 0.0242(16) -0.0030(12) -0.0034(14) -0.0052(13)
C6 0.0189(17) 0.0187(15) 0.0224(15) -0.0011(12) -0.0046(13) -0.0050(13)
C7 0.0205(17) 0.0196(15) 0.0197(15) -0.0015(12) -0.0045(13) -0.0054(13)
C8 0.0205(17) 0.0199(15) 0.0215(15) 0.0004(12) -0.0055(13) -0.0080(13)
C9 0.0246(18) 0.0183(15) 0.0230(15) -0.0008(12) -0.0073(14) -0.0075(13)
C10 0.0203(17) 0.0204(15) 0.0217(15) -0.0004(12) -0.0047(13) -0.0076(13)
C11 0.0209(17) 0.0179(14) 0.0186(15) -0.0008(11) -0.0001(13) -0.0065(13)
C12 0.0215(17) 0.0215(15) 0.0207(15) -0.0018(12) -0.0040(13) -0.0079(13)
C13 0.0218(18) 0.0206(15) 0.0254(16) 0.0000(12) -0.0021(13) -0.0111(13)
C14 0.0214(17) 0.0196(15) 0.0215(15) -0.0019(12) -0.0029(13) -0.0050(13)
C15 0.0232(18) 0.0202(15) 0.0232(16) -0.0033(12) -0.0030(13) -0.0074(13)
C16 0.0220(17) 0.0171(14) 0.0249(16) -0.0030(12) -0.0039(13) -0.0060(13)
C17 0.0256(19) 0.0256(16) 0.0279(17) -0.0025(13) -0.0027(14) -0.0143(14)
C18 0.027(2) 0.047(2) 0.047(2) -0.0112(17) -0.0015(17) -0.0178(17)
C19 0.045(2) 0.0310(18) 0.038(2) -0.0047(15) -0.0090(17) -0.0227(17)
C20 0.044(2) 0.045(2) 0.037(2) 0.0027(16) -0.0158(18) -0.0300(19)
C21 0.0267(19) 0.0238(16) 0.0229(16) -0.0017(12) -0.0018(14) -0.0100(14)
C22 0.031(2) 0.0237(16) 0.0307(18) 0.0028(13) -0.0013(15) -0.0101(15)
C23 0.046(2) 0.0333(18) 0.0225(17) 0.0028(14) -0.0086(16) -0.0199(17)
C24 0.031(2) 0.0305(18) 0.0311(18) -0.0035(14) 0.0045(16) -0.0110(16)
N1 0.0252(15) 0.0170(12) 0.0194(13) -0.0023(10) -0.0031(12) -0.0049(11)
N2 0.0267(16) 0.0150(13) 0.0205(13) -0.0016(10) -0.0015(11) -0.0064(11)
O1 0.0300(14) 0.0207(11) 0.0255(12) -0.0040(9) 0.0044(10) -0.0057(10)
O2 0.0366(14) 0.0168(11) 0.0267(12) -0.0026(9) -0.0035(10) -0.0070(10)
O3 0.0335(14) 0.0311(12) 0.0279(13) -0.0006(10) -0.0072(11) -0.0214(11)
C25 0.0261(19) 0.0229(16) 0.0240(16) -0.0006(13) -0.0006(14) -0.0094(14)
C26 0.0280(19) 0.0210(15) 0.0218(16) -0.0027(12) 0.0004(14) -0.0097(14)
C27 0.0261(19) 0.0243(16) 0.0237(16) -0.0020(13) -0.0004(14) -0.0137(14)
C28 0.029(2) 0.0352(19) 0.0350(19) -0.0098(15) -0.0044(16) -0.0031(16)
C29 0.031(2) 0.0304(17) 0.0246(16) -0.0010(13) -0.0073(15) -0.0147(15)
C30 0.033(2) 0.0343(18) 0.0281(18) 0.0036(14) -0.0081(15) -0.0160(16)
C31 0.031(2) 0.0324(18) 0.0254(17) -0.0011(14) -0.0001(15) -0.0103(16)
C32 0.032(2) 0.0331(18) 0.0266(17) 0.0038(14) -0.0045(15) -0.0132(16)
C33 0.048(3) 0.040(2) 0.042(2) 0.0044(17) -0.0166(19) -0.0112(19)
C34 0.052(3) 0.046(2) 0.0265(18) 0.0014(16) -0.0073(18) -0.017(2)
O4 0.0292(14) 0.0243(12) 0.0235(12) -0.0001(9) -0.0019(10) -0.0071(11)
O1W 0.0278(15) 0.0228(12) 0.0325(13) -0.0033(10) -0.0038(11) -0.0090(11)

loop_
_atom_type_symbol
_atom_type_description
_atom_type_scat_dispersion_real
_atom_type_scat_dispersion_imag
_atom_type_scat_source
C C 0.0033 0.0016 'International Tables Vol C Tables 4.2.6.8 and 6.1.1.4'
H H 0.0000 0.0000 'International Tables Vol C Tables 4.2.6.8 and 6.1.1.4'
N N 0.0061 0.0033 'International Tables Vol C Tables 4.2.6.8 and 6.1.1.4'
O O 0.0106 0.0060 'International Tables Vol C Tables 4.2.6.8 and 6.1.1.4'

loop_
_geom_angle_atom_site_label_1
_geom_angle_atom_site_label_2
_geom_angle_atom_site_label_3
_geom_angle
_geom_angle_site_symmetry_1
_geom_angle_site_symmetry_3
_geom_angle_publ_flag
N1 C1 C6 119.3(3) . . ?
N1 C1 C2 119.9(3) . . ?
C6 C1 C2 120.8(3) . . ?
C3 C2 C1 119.2(3) . . ?
C3 C2 H2 120.4 . . ?
C1 C2 H2 120.4 . . ?
C2 C3 C4 120.6(3) . . ?
C2 C3 H3 119.7 . . ?
C4 C3 H3 119.7 . . ?
C5 C4 C3 120.1(3) . . ?
C5 C4 H4 119.9 . . ?
C3 C4 H4 119.9 . . ?
C4 C5 C6 121.0(3) . . ?
C4 C5 H5 119.5 . . ?
C6 C5 H5 119.5 . . ?
C1 C6 C5 118.1(3) . . ?
C1 C6 C7 120.5(3) . . ?
C5 C6 C7 121.4(3) . . ?
O1 C7 C8 123.8(3) . . ?
O1 C7 C6 120.4(3) . . ?
C8 C7 C6 115.8(3) . . ?
C9 C8 C7 119.7(3) . . ?
C9 C8 C10 115.8(3) . . ?
C7 C8 C10 124.3(3) . . ?
N1 C9 C8 123.3(3) . . ?
N1 C9 H9 118.4 . . ?
C8 C9 H9 118.4 . . ?
O2 C10 N2 124.0(3) . . ?
O2 C10 C8 120.4(3) . . ?
N2 C10 C8 115.5(2) . . ?
C12 C11 C16 121.1(3) . . ?
C12 C11 N2 118.4(3) . . ?
C16 C11 N2 120.5(2) . . ?
C13 C12 C11 121.7(3) . . ?
C13 C12 H12 119.2 . . ?
C11 C12 H12 119.2 . . ?
O3 C13 C12 120.8(3) . . ?
O3 C13 C14 119.2(2) . . ?
C12 C13 C14 120.0(3) . . ?
C15 C14 C13 116.1(3) . . ?
C15 C14 C21 121.2(3) . . ?
C13 C14 C21 122.7(3) . . ?
C14 C15 C16 125.8(3) . . ?
C14 C15 H15 117.1 . . ?
C16 C15 H15 117.1 . . ?
C11 C16 C15 115.2(3) . . ?
C11 C16 C17 124.3(3) . . ?
C15 C16 C17 120.5(3) . . ?
C19 C17 C18 111.1(3) . . ?
C19 C17 C20 105.9(3) . . ?
C18 C17 C20 107.2(3) . . ?
C19 C17 C16 111.7(3) . . ?
C18 C17 C16 109.7(3) . . ?
C20 C17 C16 111.1(2) . . ?
C17 C18 H18A 109.5 . . ?
C17 C18 H18B 109.5 . . ?
H18A C18 H18B 109.5 . . ?
C17 C18 H18C 109.5 . . ?
H18A C18 H18C 109.5 . . ?
H18B C18 H18C 109.5 . . ?
C17 C19 H19A 109.5 . . ?
C17 C19 H19B 109.5 . . ?
H19A C19 H19B 109.5 . . ?
C17 C19 H19C 109.5 . . ?
H19A C19 H19C 109.5 . . ?
H19B C19 H19C 109.5 . . ?
C17 C20 H20A 109.5 . . ?
C17 C20 H20B 109.5 . . ?
H20A C20 H20B 109.5 . . ?
C17 C20 H20C 109.5 . . ?
H20A C20 H20C 109.5 . . ?
H20B C20 H20C 109.5 . . ?
C24 C21 C23 108.1(3) . . ?
C24 C21 C14 109.2(2) . . ?
C23 C21 C14 112.2(2) . . ?
C24 C21 C22 110.0(3) . . ?
C23 C21 C22 107.0(3) . . ?
C14 C21 C22 110.2(2) . . ?
C21 C22 H22A 109.5 . . ?
C21 C22 H22B 109.5 . . ?
H22A C22 H22B 109.5 . . ?
C21 C22 H22C 109.5 . . ?
H22A C22 H22C 109.5 . . ?
H22B C22 H22C 109.5 . . ?
C21 C23 H23A 109.5 . . ?
C21 C23 H23B 109.5 . . ?
H23A C23 H23B 109.5 . . ?
C21 C23 H23C 109.5 . . ?
H23A C23 H23C 109.5 . . ?
H23B C23 H23C 109.5 . . ?
C21 C24 H24A 109.5 . . ?
C21 C24 H24B 109.5 . . ?
H24A C24 H24B 109.5 . . ?
C21 C24 H24C 109.5 . . ?
H24A C24 H24C 109.5 . . ?
H24B C24 H24C 109.5 . . ?
C9 N1 C1 121.2(3) . . ?
C9 N1 H1N 116(2) . . ?
C1 N1 H1N 122(2) . . ?
C10 N2 C11 126.6(2) . . ?
C10 N2 H2N 112(2) . . ?
C11 N2 H2N 121(2) . . ?
C13 O3 H3O 113(2) . . ?
O4 C25 C26 111.4(2) . . ?
O4 C25 H25A 109.3 . . ?
C26 C25 H25A 109.3 . . ?
O4 C25 H25B 109.3 . . ?
C26 C25 H25B 109.3 . . ?
H25A C25 H25B 108.0 . . ?
C27 C26 C25 125.8(3) . . ?
C27 C26 H26 117.1 . . ?
C25 C26 H26 117.1 . . ?
C26 C27 C28 124.3(3) . . ?
C26 C27 C29 120.4(3) . . ?
C28 C27 C29 115.3(3) . . ?
C27 C28 H28A 109.5 . . ?
C27 C28 H28B 109.5 . . ?
H28A C28 H28B 109.5 . . ?
C27 C28 H28C 109.5 . . ?
H28A C28 H28C 109.5 . . ?
H28B C28 H28C 109.5 . . ?
C27 C29 C30 114.5(2) . . ?
C27 C29 H29A 108.6 . . ?
C30 C29 H29A 108.6 . . ?
C27 C29 H29B 108.6 . . ?
C30 C29 H29B 108.6 . . ?
H29A C29 H29B 107.6 . . ?
C31 C30 C29 111.1(3) . . ?
C31 C30 H30A 109.4 . . ?
C29 C30 H30A 109.4 . . ?
C31 C30 H30B 109.4 . . ?
C29 C30 H30B 109.4 . . ?
H30A C30 H30B 108.0 . . ?
C32 C31 C30 128.9(3) . . ?
C32 C31 H31 115.6 . . ?
C30 C31 H31 115.6 . . ?
C31 C32 C33 124.2(3) . . ?
C31 C32 C34 121.6(3) . . ?
C33 C32 C34 114.2(3) . . ?
C32 C33 H33A 109.5 . . ?
C32 C33 H33B 109.5 . . ?
H33A C33 H33B 109.5 . . ?
C32 C33 H33C 109.5 . . ?
H33A C33 H33C 109.5 . . ?
H33B C33 H33C 109.5 . . ?
C32 C34 H34A 109.5 . . ?
C32 C34 H34B 109.5 . . ?
H34A C34 H34B 109.5 . . ?
C32 C34 H34C 109.5 . . ?
H34A C34 H34C 109.5 . . ?
H34B C34 H34C 109.5 . . ?
C25 O4 H4O 107(3) . . ?
H1W O1W H2W 110(4) . . ?

loop_
_geom_bond_atom_site_label_1
_geom_bond_atom_site_label_2
_geom_bond_distance
_geom_bond_site_symmetry_2
_geom_bond_publ_flag
C1 N1 1.389(4) . ?
C1 C6 1.406(4) . ?
C1 C2 1.408(4) . ?
C2 C3 1.381(4) . ?
C2 H2 0.9500 . ?
C3 C4 1.400(4) . ?
C3 H3 0.9500 . ?
C4 C5 1.374(4) . ?
C4 H4 0.9500 . ?
C5 C6 1.408(4) . ?
C5 H5 0.9500 . ?
C6 C7 1.473(4) . ?
C7 O1 1.261(3) . ?
C7 C8 1.444(4) . ?
C8 C9 1.378(4) . ?
C8 C10 1.501(4) . ?
C9 N1 1.342(4) . ?
C9 H9 0.9500 . ?
C10 O2 1.249(3) . ?
C10 N2 1.346(4) . ?
C11 C12 1.392(4) . ?
C11 C16 1.410(4) . ?
C11 N2 1.434(4) . ?
C12 C13 1.389(4) . ?
C12 H12 0.9500 . ?
C13 O3 1.376(3) . ?
C13 C14 1.418(4) . ?
C14 C15 1.397(4) . ?
C14 C21 1.540(4) . ?
C15 C16 1.410(4) . ?
C15 H15 0.9500 . ?
C16 C17 1.545(4) . ?
C17 C19 1.539(4) . ?
C17 C18 1.539(5) . ?
C17 C20 1.543(4) . ?
C18 H18A 0.9800 . ?
C18 H18B 0.9800 . ?
C18 H18C 0.9800 . ?
C19 H19A 0.9800 . ?
C19 H19B 0.9800 . ?
C19 H19C 0.9800 . ?
C20 H20A 0.9800 . ?
C20 H20B 0.9800 . ?
C20 H20C 0.9800 . ?
C21 C24 1.533(5) . ?
C21 C23 1.539(4) . ?
C21 C22 1.542(4) . ?
C22 H22A 0.9800 . ?
C22 H22B 0.9800 . ?
C22 H22C 0.9800 . ?
C23 H23A 0.9800 . ?
C23 H23B 0.9800 . ?
C23 H23C 0.9800 . ?
C24 H24A 0.9800 . ?
C24 H24B 0.9800 . ?
C24 H24C 0.9800 . ?
N1 H1N 0.97(4) . ?
N2 H2N 0.89(3) . ?
O3 H3O 0.89(4) . ?
C25 O4 1.455(3) . ?
C25 C26 1.500(4) . ?
C25 H25A 0.9900 . ?
C25 H25B 0.9900 . ?
C26 C27 1.332(4) . ?
C26 H26 0.9500 . ?
C27 C28 1.511(4) . ?
C27 C29 1.515(4) . ?
C28 H28A 0.9800 . ?
C28 H28B 0.9800 . ?
C28 H28C 0.9800 . ?
C29 C30 1.537(4) . ?
C29 H29A 0.9900 . ?
C29 H29B 0.9900 . ?
C30 C31 1.503(4) . ?
C30 H30A 0.9900 . ?
C30 H30B 0.9900 . ?
C31 C32 1.326(5) . ?
C31 H31 0.9500 . ?
C32 C33 1.504(5) . ?
C32 C34 1.512(5) . ?
C33 H33A 0.9800 . ?
C33 H33B 0.9800 . ?
C33 H33C 0.9800 . ?
C34 H34A 0.9800 . ?
C34 H34B 0.9800 . ?
C34 H34C 0.9800 . ?
O4 H4O 0.84(5) . ?
O1W H1W 0.889(19) . ?
O1W H2W 0.871(19) . ?

loop_
_geom_hbond_atom_site_label_D
_geom_hbond_atom_site_label_H
_geom_hbond_atom_site_label_A
_geom_hbond_distance_DH
_geom_hbond_distance_HA
_geom_hbond_distance_DA
_geom_hbond_angle_DHA
_geom_hbond_site_symmetry_A
_geom_hbond_publ_flag
N1 H1N O4 0.97(4) 1.81(4) 2.780(4) 170(3) 2_666 yes
O1W H1W O4 0.889(19) 2.05(2) 2.931(4) 173(4) 1_655 yes
O1W H2W O1 0.871(19) 1.96(2) 2.817(3) 168(4) 1_565 yes
N2 H2N O1 0.89(3) 1.91(3) 2.695(3) 147(3) . yes
O3 H3O O1W 0.89(4) 1.87(4) 2.756(4) 174(4) . yes
O4 H4O O2 0.84(5) 1.83(5) 2.666(3) 176(5) . yes

loop_
_geom_torsion_atom_site_label_1
_geom_torsion_atom_site_label_2
_geom_torsion_atom_site_label_3
_geom_torsion_atom_site_label_4
_geom_torsion
_geom_torsion_site_symmetry_1
_geom_torsion_site_symmetry_2
_geom_torsion_site_symmetry_3
_geom_torsion_site_symmetry_4
_geom_torsion_publ_flag
N1 C1 C2 C3 179.1(3) . . . . ?
C6 C1 C2 C3 -0.9(4) . . . . ?
C1 C2 C3 C4 -0.6(5) . . . . ?
C2 C3 C4 C5 1.3(5) . . . . ?
C3 C4 C5 C6 -0.4(5) . . . . ?
N1 C1 C6 C5 -178.3(3) . . . . ?
C2 C1 C6 C5 1.7(4) . . . . ?
N1 C1 C6 C7 1.3(4) . . . . ?
C2 C1 C6 C7 -178.8(3) . . . . ?
C4 C5 C6 C1 -1.0(4) . . . . ?
C4 C5 C6 C7 179.4(3) . . . . ?
C1 C6 C7 O1 177.9(3) . . . . ?
C5 C6 C7 O1 -2.6(4) . . . . ?
C1 C6 C7 C8 -4.0(4) . . . . ?
C5 C6 C7 C8 175.6(3) . . . . ?
O1 C7 C8 C9 -178.1(3) . . . . ?
C6 C7 C8 C9 3.8(4) . . . . ?
O1 C7 C8 C10 7.1(5) . . . . ?
C6 C7 C8 C10 -171.0(3) . . . . ?
C7 C8 C9 N1 -1.0(5) . . . . ?
C10 C8 C9 N1 174.2(3) . . . . ?
C9 C8 C10 O2 5.6(4) . . . . ?
C7 C8 C10 O2 -179.4(3) . . . . ?
C9 C8 C10 N2 -171.1(3) . . . . ?
C7 C8 C10 N2 3.9(4) . . . . ?
C16 C11 C12 C13 -1.3(5) . . . . ?
N2 C11 C12 C13 175.7(3) . . . . ?
C11 C12 C13 O3 178.4(3) . . . . ?
C11 C12 C13 C14 -2.3(5) . . . . ?
O3 C13 C14 C15 -177.7(3) . . . . ?
C12 C13 C14 C15 2.9(4) . . . . ?
O3 C13 C14 C21 2.0(4) . . . . ?
C12 C13 C14 C21 -177.3(3) . . . . ?
C13 C14 C15 C16 -0.1(5) . . . . ?
C21 C14 C15 C16 -179.9(3) . . . . ?
C12 C11 C16 C15 3.8(4) . . . . ?
N2 C11 C16 C15 -173.0(3) . . . . ?
C12 C11 C16 C17 -173.9(3) . . . . ?
N2 C11 C16 C17 9.2(4) . . . . ?
C14 C15 C16 C11 -3.2(4) . . . . ?
C14 C15 C16 C17 174.7(3) . . . . ?
C11 C16 C17 C19 -68.3(4) . . . . ?
C15 C16 C17 C19 114.1(3) . . . . ?
C11 C16 C17 C18 55.3(4) . . . . ?
C15 C16 C17 C18 -122.3(3) . . . . ?
C11 C16 C17 C20 173.7(3) . . . . ?
C15 C16 C17 C20 -3.9(4) . . . . ?
C15 C14 C21 C24 -118.3(3) . . . . ?
C13 C14 C21 C24 62.0(4) . . . . ?
C15 C14 C21 C23 1.6(4) . . . . ?
C13 C14 C21 C23 -178.1(3) . . . . ?
C15 C14 C21 C22 120.7(3) . . . . ?
C13 C14 C21 C22 -59.0(4) . . . . ?
C8 C9 N1 C1 -1.9(4) . . . . ?
C6 C1 N1 C9 1.8(4) . . . . ?
C2 C1 N1 C9 -178.2(3) . . . . ?
O2 C10 N2 C11 -6.2(5) . . . . ?
C8 C10 N2 C11 170.4(3) . . . . ?
C12 C11 N2 C10 63.2(4) . . . . ?
C16 C11 N2 C10 -119.8(3) . . . . ?
O4 C25 C26 C27 85.7(4) . . . . ?
C25 C26 C27 C28 -0.7(5) . . . . ?
C25 C26 C27 C29 -178.1(3) . . . . ?
C26 C27 C29 C30 -119.1(3) . . . . ?
C28 C27 C29 C30 63.3(4) . . . . ?
C27 C29 C30 C31 177.4(3) . . . . ?
C29 C30 C31 C32 120.6(4) . . . . ?
C30 C31 C32 C33 2.4(5) . . . . ?
C30 C31 C32 C34 -177.1(3) . . . . ?
